data_2105335
loop_
_publ_author_name
'Thomas, J.O.'
'Edstroem, K.'
'Farrington, G.C.'

_publ_section_title
;
 A single-crystal x-ray diffraction study of the ion exchange of Cd2+ into
 Ag+ beta-alumina
;
_journal_name_full 'Acta Crystallographica B (39,1983-)'
_journal_page_first 643
_journal_page_last 650
_journal_volume 47
_journal_year 1991
_chemical_formula_sum 'Ag0.23 Al11 Cd0.495 O17.11'
_chemical_name_systematic 'Silver cadmium aluminium oxide (.2/.5/11/17.1)'
_space_group_IT_number 194
_symmetry_space_group_name_Hall '-P 6c 2c'
_symmetry_space_group_name_H-M 'P 63/m m c'
_cell_angle_alpha 90
_cell_angle_beta 90
_cell_angle_gamma 120
_cell_formula_units_Z 2
_cell_length_a 5.5896
_cell_length_b 5.5896
_cell_length_c 22.434
_cell_volume 607.014
_citation_journal_id_ASTM ASBSDK
_cod_data_source_file silver0-1_33.cif
_cod_data_source_block Ag0.23Al11Cd0.495O17.11
_cod_original_cell_volume 607.0142
_cod_database_code 2105335

loop_
_symmetry_equiv_pos_as_xyz
x,y,z
x-y,x,z+1/2
-y,x-y,z
-x,-y,z+1/2
-x+y,-x,z
y,-x+y,z+1/2
-y,-x,-z+1/2
x-y,-y,-z
x,x-y,-z+1/2
y,x,-z
-x+y,y,-z+1/2
-x,-x+y,-z
-x,-y,-z
-x+y,-x,-z-1/2
y,-x+y,-z
x,y,-z-1/2
x-y,x,-z
-y,x-y,-z-1/2
y,x,z-1/2
-x+y,y,z
-x,-x+y,z-1/2
-y,-x,z
x-y,-y,z-1/2
x,x-y,z

loop_
_atom_site_label
_atom_site_type_symbol
_atom_site_fract_x
_atom_site_fract_y
_atom_site_fract_z
_atom_site_occupancy
Cd1 Cd+2 0.85596 0.14404 0.25 0.165
O1 O-2 0.50276 0.49724 0.14701 1
O6 O-2 0.15705 0.3141 0.05033 1
O4 O-2 0.8333 0.1667 0.25 0.037
Al4 Al+3 0.3333 0.6667 0.17595 1
Ag1 Ag+1 0.7054 0.2946 0.25 0.077
Al2 Al+3 -0.16798 -0.33596 0.10696 0.963
Al3 Al+3 0.3333 0.6667 0.0248 1
O5 O-2 0.27847 -0.27847 0.25 0.3333
Al5 Al+3 0 0 0 1
Al1 Al+3 -0.1593 -0.3186 0.17657 0.037
O3 O-2 0 0 0.14352 1
O2 O-2 0.6667 0.3333 0.05587 1
